data_4510578
loop_
_publ_author_name
'Eccles, Kevin S.'
'Morrison, Robin E.'
'Maguire, Anita R.'
'Lawrence, Simon E.'

_publ_section_title
;
 Crystal Landscape of Primary Aromatic Thioamides
;
_journal_issue 6
_journal_name_full 'Crystal Growth &amp; Design'
_journal_page_first 2753
_journal_paper_doi 10.1021/cg401891f
_journal_volume 14
_journal_year 2014
_chemical_formula_moiety 'C8 H9 N S'
_chemical_formula_sum 'C8 H9 N S'
_chemical_formula_weight 151.22
_chemical_name_common 2-methyl-thiobenzamide
_space_group_crystal_system monoclinic
_space_group_IT_number 14
_space_group_name_Hall '-P 2ybc'
_space_group_name_H-M_alt 'P 1 21/c 1'
_symmetry_space_group_name_Hall '-P 2ybc'
_symmetry_space_group_name_H-M 'P 1 21/c 1'
_atom_sites_solution_hydrogens geom
_atom_sites_solution_primary direct
_atom_sites_solution_secondary difmap
_cell_angle_alpha 90
_cell_angle_beta 95.413(3)
_cell_angle_gamma 90
_cell_formula_units_Z 4
_cell_length_a 7.2614(11)
_cell_length_b 11.0313(18)
_cell_length_c 9.6234(15)
_cell_measurement_reflns_used 4899
_cell_measurement_temperature 100.(2)
_cell_measurement_theta_max 26.4304
_cell_measurement_theta_min 2.8160
_cell_volume 767.4(2)
_computing_cell_refinement 'SAINT V7.68A (Bruker AXS, 2009)'
_computing_data_collection 'Bruker Instrument Service v2009, 3, 0, 0'
_computing_data_reduction 'SAINT V7.68A (Bruker AXS, 2009)'
_computing_molecular_graphics 'Mercury 3.0 (Macrae et al, 2008)'
_computing_structure_refinement 'SHELXL-97 (Sheldrick, 2008)'
_computing_structure_solution 'SHELXS-97 (Sheldrick, 2008)'
_diffrn_ambient_temperature 100.(2)
_diffrn_detector_area_resol_mean 8.3333
_diffrn_measured_fraction_theta_full 0.998
_diffrn_measured_fraction_theta_max 0.998
_diffrn_measurement_device_type 'Bruker APEX II DUO'
_diffrn_measurement_method '\f & \w  scans'
_diffrn_radiation_monochromator graphite
_diffrn_radiation_source 'fine-focus sealed tube'
_diffrn_radiation_type MoK\a
_diffrn_radiation_wavelength 0.71073
_diffrn_reflns_av_R_equivalents 0.0199
_diffrn_reflns_av_sigmaI/netI 0.0141
_diffrn_reflns_limit_h_max 9
_diffrn_reflns_limit_h_min -8
_diffrn_reflns_limit_k_max 13
_diffrn_reflns_limit_k_min -13
_diffrn_reflns_limit_l_max 12
_diffrn_reflns_limit_l_min -12
_diffrn_reflns_number 8474
_diffrn_reflns_theta_full 26.43
_diffrn_reflns_theta_max 26.43
_diffrn_reflns_theta_min 2.82
_exptl_absorpt_coefficient_mu 0.338
_exptl_absorpt_correction_T_max 0.7454
_exptl_absorpt_correction_T_min 0.6841
_exptl_absorpt_correction_type multi-scan
_exptl_absorpt_process_details 'SADABS V2008/1 (Bruker AXS)'
_exptl_crystal_colour Yellow
_exptl_crystal_density_diffrn 1.309
_exptl_crystal_density_method 'not measured'
_exptl_crystal_description Colourless
_exptl_crystal_F_000 320
_exptl_crystal_size_max 0.200
_exptl_crystal_size_mid 0.160
_exptl_crystal_size_min 0.130
_refine_diff_density_max 0.306
_refine_diff_density_min -0.317
_refine_ls_extinction_method none
_refine_ls_goodness_of_fit_ref 1.052
_refine_ls_hydrogen_treatment mixed
_refine_ls_matrix_type full
_refine_ls_number_parameters 100
_refine_ls_number_reflns 1572
_refine_ls_number_restraints 0
_refine_ls_restrained_S_all 1.052
_refine_ls_R_factor_all 0.0302
_refine_ls_R_factor_gt 0.0272
_refine_ls_shift/su_max 0.001
_refine_ls_shift/su_mean 0.000
_refine_ls_structure_factor_coef Fsqd
_refine_ls_weighting_details 'calc w=1/[\s^2^(Fo^2^)+(0.0369P)^2^+0.4680P] where P=(Fo^2^+2Fc^2^)/3'
_refine_ls_weighting_scheme calc
_refine_ls_wR_factor_gt 0.0725
_refine_ls_wR_factor_ref 0.0750
_reflns_number_gt 1438
_reflns_number_total 1572
_reflns_threshold_expression >2sigma(I)
_cod_data_source_file cg401891f_si_002.cif
_cod_data_source_block Compound_10
_cod_depositor_comments 'Adding full bibliography for 4510565--4510578.cif.'
_cod_database_code 4510578

loop_
_space_group_symop_operation_xyz
'x, y, z'
'-x, y+1/2, -z+1/2'
'-x, -y, -z'
'x, -y-1/2, z-1/2'

loop_
_atom_site_type_symbol
_atom_site_label
_atom_site_fract_x
_atom_site_fract_y
_atom_site_fract_z
_atom_site_U_iso_or_equiv
_atom_site_adp_type
_atom_site_calc_flag
_atom_site_refinement_flags
_atom_site_occupancy
C C1 0.88735(18) 0.14733(12) 0.10536(13) 0.0134(3) Uani d . 1
C C2 0.83730(18) 0.06219(12) 0.20361(14) 0.0142(3) Uani d . 1
C C3 0.97024(19) 0.03133(12) 0.31258(14) 0.0163(3) Uani d . 1
H H3 0.9395 -0.0261 0.3802 0.02 Uiso calc R 1
C C4 1.14586(19) 0.08221(12) 0.32468(14) 0.0174(3) Uani d . 1
H H4 1.2323 0.061 0.4011 0.021 Uiso calc R 1
C C5 1.19512(18) 0.16422(13) 0.22494(15) 0.0179(3) Uani d . 1
H H5 1.3156 0.1986 0.2321 0.022 Uiso calc R 1
C C6 1.06647(19) 0.19537(12) 0.11488(14) 0.0163(3) Uani d . 1
H H6 1.1004 0.2499 0.0452 0.02 Uiso calc R 1
C C7 0.75115(18) 0.19411(12) -0.00861(14) 0.0144(3) Uani d . 1
S S8 0.58745(5) 0.29288(3) 0.02639(3) 0.01879(13) Uani d . 1
H H9A 0.708(3) 0.1814(17) -0.208(2) 0.032(5) Uiso d . 1
H H9B 0.863(3) 0.1045(17) -0.1478(18) 0.022(4) Uiso d . 1
N N9 0.77546(18) 0.15573(12) -0.13545(12) 0.0184(3) Uani d . 1
C C10 0.65014(19) 0.00187(13) 0.19246(15) 0.0200(3) Uani d . 1
H H10A 0.6532 -0.0709 0.1344 0.03 Uiso calc R 1
H H10B 0.5568 0.0582 0.1499 0.03 Uiso calc R 1
H H10C 0.6188 -0.0208 0.2858 0.03 Uiso calc R 1

loop_
_atom_site_aniso_label
_atom_site_aniso_U_11
_atom_site_aniso_U_22
_atom_site_aniso_U_33
_atom_site_aniso_U_12
_atom_site_aniso_U_13
_atom_site_aniso_U_23
C1 0.0163(6) 0.0127(6) 0.0114(6) 0.0020(5) 0.0022(5) -0.0025(5)
C2 0.0164(6) 0.0128(6) 0.0136(6) 0.0005(5) 0.0030(5) -0.0021(5)
C3 0.0223(7) 0.0150(6) 0.0119(6) 0.0017(5) 0.0030(5) 0.0003(5)
C4 0.0190(6) 0.0175(7) 0.0150(6) 0.0048(5) -0.0021(5) -0.0032(5)
C5 0.0146(6) 0.0175(7) 0.0216(7) -0.0001(5) 0.0013(5) -0.0030(5)
C6 0.0177(6) 0.0153(6) 0.0164(7) -0.0005(5) 0.0040(5) 0.0003(5)
C7 0.0159(6) 0.0138(6) 0.0135(6) -0.0036(5) 0.0018(5) 0.0008(5)
S8 0.01868(19) 0.0226(2) 0.01459(19) 0.00628(13) -0.00075(13) -0.00119(13)
N9 0.0218(6) 0.0209(6) 0.0123(6) 0.0027(5) 0.0006(5) -0.0011(5)
C10 0.0189(7) 0.0195(7) 0.0217(7) -0.0035(5) 0.0019(5) 0.0034(6)

loop_
_atom_type_symbol
_atom_type_description
_atom_type_scat_dispersion_real
_atom_type_scat_dispersion_imag
_atom_type_scat_source
C C 0.0033 0.0016 'International Tables Vol C Tables 4.2.6.8 and 6.1.1.4'
H H 0.0000 0.0000 'International Tables Vol C Tables 4.2.6.8 and 6.1.1.4'
N N 0.0061 0.0033 'International Tables Vol C Tables 4.2.6.8 and 6.1.1.4'
S S 0.1246 0.1234 'International Tables Vol C Tables 4.2.6.8 and 6.1.1.4'

loop_
_geom_angle_atom_site_label_1
_geom_angle_atom_site_label_2
_geom_angle_atom_site_label_3
_geom_angle
C6 C1 C2 120.47(12)
C6 C1 C7 117.58(12)
C2 C1 C7 121.90(12)
C3 C2 C1 117.60(12)
C3 C2 C10 119.98(12)
C1 C2 C10 122.40(12)
C4 C3 C2 121.88(13)
C4 C3 H3 119.1
C2 C3 H3 119.1
C3 C4 C5 119.96(12)
C3 C4 H4 120.0
C5 C4 H4 120.0
C6 C5 C4 119.31(12)
C6 C5 H5 120.3
C4 C5 H5 120.3
C5 C6 C1 120.71(13)
C5 C6 H6 119.6
C1 C6 H6 119.6
N9 C7 C1 115.49(12)
N9 C7 S8 123.77(11)
C1 C7 S8 120.69(10)
C7 N9 H9A 121.9(13)
C7 N9 H9B 120.0(12)
H9A N9 H9B 118.1(17)
C2 C10 H10A 109.5
C2 C10 H10B 109.5
H10A C10 H10B 109.5
C2 C10 H10C 109.5
H10A C10 H10C 109.5
H10B C10 H10C 109.5

loop_
_geom_bond_atom_site_label_1
_geom_bond_atom_site_label_2
_geom_bond_distance
C1 C6 1.3995(19)
C1 C2 1.4047(18)
C1 C7 1.4975(18)
C2 C3 1.3987(19)
C2 C10 1.5079(18)
C3 C4 1.3881(19)
C3 H3 0.95
C4 C5 1.390(2)
C4 H4 0.95
C5 C6 1.388(2)
C5 H5 0.95
C6 H6 0.95
C7 N9 1.3194(18)
C7 S8 1.6702(14)
N9 H9A 0.86(2)
N9 H9B 0.864(19)
C10 H10A 0.98
C10 H10B 0.98
C10 H10C 0.98

loop_
_geom_hbond_atom_site_label_D
_geom_hbond_atom_site_label_H
_geom_hbond_atom_site_label_A
_geom_hbond_site_symmetry_A
_geom_hbond_distance_DH
_geom_hbond_distance_HA
_geom_hbond_distance_DA
_geom_hbond_angle_DHA
N9 H9A S8 4_565 0.86(2) 2.64(2) 3.4550(13) 158.6(17)

loop_
_geom_torsion_atom_site_label_1
_geom_torsion_atom_site_label_2
_geom_torsion_atom_site_label_3
_geom_torsion_atom_site_label_4
_geom_torsion
C6 C1 C2 C3 2.24(19)
C7 C1 C2 C3 -175.02(12)
C6 C1 C2 C10 -175.95(12)
C7 C1 C2 C10 6.8(2)
C1 C2 C3 C4 0.0(2)
C10 C2 C3 C4 178.25(12)
C2 C3 C4 C5 -1.5(2)
C3 C4 C5 C6 0.8(2)
C4 C5 C6 C1 1.5(2)
C2 C1 C6 C5 -3.0(2)
C7 C1 C6 C5 174.33(12)
C6 C1 C7 N9 73.91(16)
C2 C1 C7 N9 -108.76(15)
C6 C1 C7 S8 -103.52(13)
C2 C1 C7 S8 73.81(15)
